data_7119937
loop_
_publ_author_name
'Kaspar, Manuel'
'Altmann, Philipp Johannes'
'P\"othig, Alexander'
'Sproules, Stephen'
'Hess, Corinna R.'

_publ_section_title
;
 A macrocyclic &#x201B;Co0&#x2019; complex: the relevance of ligand
 non-innocence to reactivity
;
_journal_name_full 'Chem. Commun.'
_journal_paper_doi 10.1039/C7CC02239E
_journal_year 2017
_chemical_compound_source 'see text'
_chemical_formula_moiety 'C74 H86 Co2 N16 Na2 O2'
_chemical_formula_sum 'C74 H86 Co2 N16 Na2 O2'
_chemical_formula_weight 1395.43
_space_group_IT_number 14
_symmetry_cell_setting monoclinic
_symmetry_Int_Tables_number 14
_symmetry_space_group_name_Hall '-P 2ybc'
_symmetry_space_group_name_H-M 'P 1 21/c 1'
_atom_sites_solution_hydrogens geom
_audit_update_record
;
2017-03-22 deposited with the CCDC.
2017-04-11 downloaded from the CCDC.
;
_cell_angle_alpha 90
_cell_angle_beta 99.336(2)
_cell_angle_gamma 90
_cell_formula_units_Z 2
_cell_length_a 12.6857(8)
_cell_length_b 14.0773(10)
_cell_length_c 21.3596(13)
_cell_measurement_reflns_used 9499
_cell_measurement_temperature 100
_cell_measurement_theta_max 25.7499
_cell_measurement_theta_min 2.1771
_cell_volume 3763.9(4)
_computing_cell_refinement 'SAINT (Bruker, 2014)'
_computing_data_collection 'APEX III Control Software (Bruker, 2015)'
_computing_data_reduction 'SAINT (Bruker, 2014)'
_computing_molecular_graphics 'PLATON (Spek, 2011)'
_computing_publication_material 'PLATON (Spek, 2011), enCIFer (Allen, 2014)'
_computing_structure_refinement 'SHELXL2014 (Sheldrick, 2014), SHELXLE (Huebschle, 2011)'
_computing_structure_solution 'SHELXT (Sheldrick, 2015)'
_diffrn_ambient_temperature 100
_diffrn_detector ' CMOS plate '
_diffrn_detector_area_resol_mean 16
_diffrn_measured_fraction_theta_full 0.999
_diffrn_measured_fraction_theta_max 0.999
_diffrn_measurement_device ' \k-geometry diffractometer '
_diffrn_measurement_device_type ' Bruker Photon CMOS '
_diffrn_measurement_method ' phi- and omega-rotation '
_diffrn_radiation_monochromator 'Helios optic'
_diffrn_radiation_probe x-ray
_diffrn_radiation_source 'TXS rotating anode'
_diffrn_radiation_type MoK\a
_diffrn_radiation_wavelength 0.71073
_diffrn_reflns_av_R_equivalents 0.0796
_diffrn_reflns_av_unetI/netI 0.0254
_diffrn_reflns_limit_h_max 15
_diffrn_reflns_limit_h_min -15
_diffrn_reflns_limit_k_max 16
_diffrn_reflns_limit_k_min -16
_diffrn_reflns_limit_l_max 25
_diffrn_reflns_limit_l_min -25
_diffrn_reflns_number 116385
_diffrn_reflns_reduction_process
;
;
_diffrn_reflns_theta_full 25.03
_diffrn_reflns_theta_max 25.03
_diffrn_reflns_theta_min 1.93
_exptl_absorpt_coefficient_mu 0.507
_exptl_absorpt_correction_T_max 0.7453
_exptl_absorpt_correction_T_min 0.6822
_exptl_absorpt_correction_type multi-scan
_exptl_absorpt_process_details 'SADABS 2014/5, Bruker, 2014'
_exptl_crystal_colour 'dark purple'
_exptl_crystal_density_diffrn 1.231
_exptl_crystal_density_method 'Not Measured'
_exptl_crystal_description plate
_exptl_crystal_F_000 1468
_exptl_crystal_size_max 0.154
_exptl_crystal_size_mid 0.056
_exptl_crystal_size_min 0.044
_refine_diff_density_max 0.906
_refine_diff_density_min -0.537
_refine_diff_density_rms 0.090
_refine_ls_extinction_method none
_refine_ls_goodness_of_fit_ref 1.137
_refine_ls_hydrogen_treatment constr
_refine_ls_matrix_type full
_refine_ls_number_parameters 502
_refine_ls_number_reflns 6647
_refine_ls_number_restraints 137
_refine_ls_restrained_S_all 1.124
_refine_ls_R_factor_all 0.0747
_refine_ls_R_factor_gt 0.0643
_refine_ls_shift/su_max 0.001
_refine_ls_shift/su_mean 0.000
_refine_ls_structure_factor_coef Fsqd
_refine_ls_weighting_details 'W=1/[\S^2^(FO^2^)+(0.0601P)^2^+13.8126P] WHERE P=(FO^2^+2FC^2^)/3'
_refine_ls_weighting_scheme calc
_refine_ls_wR_factor_gt 0.1640
_refine_ls_wR_factor_ref 0.1697
_reflns_number_gt 5650
_reflns_number_total 6647
_reflns_threshold_expression I>2\s(I)
_cod_data_source_file c7cc02239e2.cif
_cod_data_source_block 2
_cod_original_sg_symbol_H-M 'P 21/c'
_cod_database_code 7119937

loop_
_space_group_symop_id
_space_group_symop_operation_xyz
1 x,y,z
2 -x,1/2+y,1/2-z
3 -x,-y,-z
4 x,1/2-y,1/2+z

loop_
_atom_site_label
_atom_site_type_symbol
_atom_site_fract_x
_atom_site_fract_y
_atom_site_fract_z
_atom_site_U_iso_or_equiv
_atom_site_adp_type
_atom_site_occupancy
_atom_site_site_symmetry_order
_atom_site_calc_flag
_atom_site_refinement_flags_posn
_atom_site_refinement_flags_adp
_atom_site_refinement_flags_occupancy
_atom_site_disorder_assembly
_atom_site_disorder_group
Co1 Co 0.48899(4) 0.53533(4) 0.32558(2) 0.01645(16) Uani 1 1 d . . . . .
N1 N 0.5771(2) 0.4814(2) 0.39649(14) 0.0161(7) Uani 1 1 d . . . . .
C1 C 0.5212(3) 0.4344(3) 0.43865(17) 0.0170(8) Uani 1 1 d . . . . .
Na1 Na 0.43711(12) 0.34473(11) 0.55496(7) 0.0219(4) Uani 1 1 d . . . . .
O1 O 0.4763(3) 0.1911(2) 0.58649(15) 0.0370(8) Uani 1 1 d . . . . .
N2 N 0.3766(2) 0.4779(2) 0.36010(14) 0.0175(7) Uani 1 1 d . . . . .
C2 C 0.4090(3) 0.4315(3) 0.41780(17) 0.0172(8) Uani 1 1 d . . . . .
N3 N 0.3927(3) 0.5864(2) 0.25787(15) 0.0209(7) Uani 1 1 d . . . . .
C3 C 0.2394(3) 0.3818(3) 0.42744(18) 0.0211(8) Uani 1 1 d . . . . .
C4 C 0.1696(3) 0.3307(3) 0.4599(2) 0.0285(10) Uani 1 1 d . . . . .
H4 H 0.1960 0.3014 0.4994 0.034 Uiso 1 1 calc R U . . .
N4 N 0.6069(2) 0.5872(2) 0.29568(15) 0.0200(7) Uani 1 1 d . . . . .
C5 C 0.0625(3) 0.3231(4) 0.4343(2) 0.0344(11) Uani 1 1 d . . . . .
H5 H 0.0160 0.2879 0.4562 0.041 Uiso 1 1 calc R U . . .
N5 N 0.5642(2) 0.3926(2) 0.49364(14) 0.0182(7) Uani 1 1 d . . . . .
N6 N 0.3461(2) 0.3871(2) 0.45237(15) 0.0201(7) Uani 1 1 d . . . . .
C6 C 0.0224(3) 0.3663(4) 0.3768(2) 0.0341(11) Uani 1 1 d . . . . .
H6 H -0.0514 0.3606 0.3599 0.041 Uiso 1 1 calc R U . . .
C7 C 0.0885(3) 0.4173(3) 0.3443(2) 0.0291(10) Uani 1 1 d . . . . .
H7 H 0.0605 0.4468 0.3051 0.035 Uiso 1 1 calc R U . . .
N7 N 0.2282(3) 0.5205(3) 0.28169(16) 0.0251(8) Uani 1 1 d . . . . .
C8 C 0.1982(3) 0.4257(3) 0.36919(18) 0.0216(9) Uani 1 1 d . . . . .
N8 N 0.7490(2) 0.5237(3) 0.37406(15) 0.0210(7) Uani 1 1 d . . . . .
C9 C 0.2711(3) 0.4766(3) 0.33675(18) 0.0198(8) Uani 1 1 d . . . . .
C10 C 0.2846(3) 0.5693(3) 0.2475(2) 0.0272(9) Uani 1 1 d . . . . .
C11 C 0.2328(2) 0.60340(18) 0.18112(14) 0.0309(6) Uani 0.739(5) 1 d D U P A 1
C12 C 0.3146(2) 0.68015(17) 0.16782(12) 0.0309(6) Uani 0.739(5) 1 d D U P A 1
C26 C 0.2260(4) 0.5181(2) 0.13477(18) 0.0309(6) Uani 0.739(5) 1 d D U P A 1
H26A H 0.1878 0.5374 0.0931 0.046 Uiso 0.739(5) 1 calc R U P A 1
H26B H 0.1876 0.4657 0.1512 0.046 Uiso 0.739(5) 1 calc R U P A 1
H26C H 0.2983 0.4972 0.1307 0.046 Uiso 0.739(5) 1 calc R U P A 1
C27 C 0.1191(2) 0.6392(3) 0.1826(2) 0.0309(6) Uani 0.739(5) 1 d D U P A 1
H27A H 0.0904 0.6682 0.1417 0.046 Uiso 0.739(5) 1 calc R U P A 1
H27B H 0.1205 0.6865 0.2164 0.046 Uiso 0.739(5) 1 calc R U P A 1
H27C H 0.0736 0.5858 0.1907 0.046 Uiso 0.739(5) 1 calc R U P A 1
C28 C 0.3270(4) 0.6896(3) 0.09736(12) 0.0309(6) Uani 0.739(5) 1 d D U P A 1
H28A H 0.3779 0.7404 0.0928 0.046 Uiso 0.739(5) 1 calc R U P A 1
H28B H 0.2575 0.7047 0.0720 0.046 Uiso 0.739(5) 1 calc R U P A 1
H28C H 0.3534 0.6295 0.0826 0.046 Uiso 0.739(5) 1 calc R U P A 1
C29 C 0.2909(4) 0.7778(2) 0.19233(18) 0.0310(6) Uani 0.739(5) 1 d D U P A 1
H29A H 0.3525 0.8195 0.1916 0.046 Uiso 0.739(5) 1 calc R U P A 1
H29B H 0.2766 0.7723 0.2359 0.046 Uiso 0.739(5) 1 calc R U P A 1
H29C H 0.2282 0.8047 0.1653 0.046 Uiso 0.739(5) 1 calc R U P A 1
C11A C 0.2232(2) 0.6500(2) 0.20663(13) 0.0448(10) Uani 0.261(5) 1 d D U P A 2
C12A C 0.3099(2) 0.66560(19) 0.16380(12) 0.0448(10) Uani 0.261(5) 1 d D U P A 2
C26A C 0.1174(3) 0.6094(4) 0.1699(3) 0.0448(10) Uani 0.261(5) 1 d D U P A 2
H26D H 0.0856 0.6554 0.1379 0.067 Uiso 0.261(5) 1 calc R U P A 2
H26E H 0.0677 0.5971 0.1996 0.067 Uiso 0.261(5) 1 calc R U P A 2
H26F H 0.1320 0.5500 0.1490 0.067 Uiso 0.261(5) 1 calc R U P A 2
C27A C 0.1965(4) 0.7372(3) 0.2442(2) 0.0448(10) Uani 0.261(5) 1 d D U P A 2
H27D H 0.1470 0.7785 0.2166 0.067 Uiso 0.261(5) 1 calc R U P A 2
H27E H 0.2622 0.7722 0.2599 0.067 Uiso 0.261(5) 1 calc R U P A 2
H27F H 0.1631 0.7165 0.2802 0.067 Uiso 0.261(5) 1 calc R U P A 2
C28A C 0.3065(6) 0.5930(3) 0.10933(18) 0.0448(10) Uani 0.261(5) 1 d D U P A 2
H28D H 0.3745 0.5944 0.0932 0.067 Uiso 0.261(5) 1 calc R U P A 2
H28E H 0.2482 0.6093 0.0750 0.067 Uiso 0.261(5) 1 calc R U P A 2
H28F H 0.2946 0.5292 0.1252 0.067 Uiso 0.261(5) 1 calc R U P A 2
C29A C 0.3075(6) 0.7649(2) 0.1358(3) 0.0448(10) Uani 0.261(5) 1 d D U P A 2
H29D H 0.3523 0.7667 0.1025 0.067 Uiso 0.261(5) 1 calc R U P A 2
H29E H 0.3348 0.8105 0.1691 0.067 Uiso 0.261(5) 1 calc R U P A 2
H29F H 0.2339 0.7815 0.1176 0.067 Uiso 0.261(5) 1 calc R U P A 2
C13 C 0.4144(3) 0.6449(3) 0.21045(19) 0.0255(9) Uani 1 1 d . . . . .
C14 C 0.5158(3) 0.6732(3) 0.20428(19) 0.0258(9) Uani 1 1 d . . . . .
H14 H 0.5237 0.7148 0.1703 0.031 Uiso 1 1 calc R U . . .
C15 C 0.6078(3) 0.6449(3) 0.24465(18) 0.0229(9) Uani 1 1 d . . . . .
C16 C 0.7194(3) 0.6799(3) 0.2390(2) 0.0272(10) Uani 1 1 d . . . . .
C20 C 0.7382(3) 0.4370(3) 0.46894(17) 0.0182(8) Uani 1 1 d . . . . .
C19 C 0.6851(3) 0.4827(3) 0.41126(17) 0.0170(8) Uani 1 1 d . . . . .
C18 C 0.7127(3) 0.5687(3) 0.32217(18) 0.0215(9) Uani 1 1 d . . . . .
C17 C 0.7887(3) 0.6033(3) 0.27888(19) 0.0269(10) Uani 1 1 d . . . . .
C21 C 0.8493(3) 0.4363(3) 0.48640(18) 0.0244(9) Uani 1 1 d . . . . .
H21 H 0.8929 0.4655 0.4597 0.029 Uiso 1 1 calc R U . . .
C23 C 0.8329(3) 0.3493(3) 0.58154(19) 0.0270(10) Uani 1 1 d . . . . .
H23 H 0.8654 0.3194 0.6197 0.032 Uiso 1 1 calc R U . . .
C22 C 0.8962(3) 0.3933(4) 0.54249(19) 0.0290(10) Uani 1 1 d . . . . .
H22 H 0.9717 0.3938 0.5543 0.035 Uiso 1 1 calc R U . . .
C24 C 0.7233(3) 0.3491(3) 0.56501(18) 0.0228(9) Uani 1 1 d . . . . .
H24 H 0.6810 0.3186 0.5919 0.027 Uiso 1 1 calc R U . . .
C25 C 0.6730(3) 0.3933(3) 0.50883(17) 0.0176(8) Uani 1 1 d . . . . .
C34 C 0.4233(6) 0.1424(5) 0.4814(3) 0.0664(19) Uani 1 1 d . . . . .
H34A H 0.4409 0.0996 0.4484 0.100 Uiso 1 1 calc R U . . .
H34B H 0.4319 0.2084 0.4686 0.100 Uiso 1 1 calc R U . . .
H34C H 0.3492 0.1317 0.4873 0.100 Uiso 1 1 calc R U . . .
C33 C 0.8952(3) 0.6378(4) 0.3150(2) 0.0350(11) Uani 1 1 d . . . . .
H33A H 0.9332 0.5844 0.3379 0.052 Uiso 1 1 calc R U . . .
H33B H 0.8825 0.6871 0.3452 0.052 Uiso 1 1 calc R U . . .
H33C H 0.9384 0.6639 0.2850 0.052 Uiso 1 1 calc R U . . .
C32 C 0.8105(4) 0.5170(4) 0.2384(2) 0.0338(11) Uani 1 1 d . . . . .
H32A H 0.8402 0.4650 0.2663 0.051 Uiso 1 1 calc R U . . .
H32B H 0.8615 0.5349 0.2106 0.051 Uiso 1 1 calc R U . . .
H32C H 0.7435 0.4962 0.2125 0.051 Uiso 1 1 calc R U . . .
C31 C 0.7330(4) 0.7775(4) 0.2709(2) 0.0361(11) Uani 1 1 d . . . . .
H31A H 0.8051 0.8015 0.2696 0.054 Uiso 1 1 calc R U . . .
H31B H 0.7222 0.7718 0.3152 0.054 Uiso 1 1 calc R U . . .
H31C H 0.6803 0.8217 0.2485 0.054 Uiso 1 1 calc R U . . .
C30 C 0.7403(4) 0.6902(4) 0.1710(2) 0.0378(12) Uani 1 1 d . . . . .
H30A H 0.8160 0.7046 0.1714 0.057 Uiso 1 1 calc R U . . .
H30B H 0.6964 0.7419 0.1500 0.057 Uiso 1 1 calc R U . . .
H30C H 0.7220 0.6307 0.1480 0.057 Uiso 1 1 calc R U . . .
C35 C 0.4958(6) 0.1234(5) 0.5418(3) 0.0655(19) Uani 1 1 d . . . . .
H35A H 0.4829 0.0588 0.5572 0.079 Uiso 1 1 calc R U . . .
H35B H 0.5712 0.1274 0.5351 0.079 Uiso 1 1 calc R U . . .
C36 C 0.5445(4) 0.1772(4) 0.6478(2) 0.0392(12) Uani 1 1 d . . . . .
H36A H 0.5404 0.2346 0.6741 0.047 Uiso 1 1 calc R U . . .
H36B H 0.6194 0.1706 0.6408 0.047 Uiso 1 1 calc R U . . .
C37 C 0.5162(5) 0.0941(4) 0.6827(3) 0.0497(14) Uani 1 1 d . . . . .
H37A H 0.5635 0.0904 0.7238 0.074 Uiso 1 1 calc R U . . .
H37B H 0.5242 0.0365 0.6582 0.074 Uiso 1 1 calc R U . . .
H37C H 0.4420 0.0998 0.6897 0.074 Uiso 1 1 calc R U . . .

loop_
_atom_site_aniso_label
_atom_site_aniso_U_11
_atom_site_aniso_U_22
_atom_site_aniso_U_33
_atom_site_aniso_U_23
_atom_site_aniso_U_13
_atom_site_aniso_U_12
Co1 0.0085(3) 0.0266(3) 0.0130(3) 0.0015(2) -0.00220(18) 0.0002(2)
N1 0.0094(14) 0.0251(18) 0.0138(15) -0.0012(13) 0.0018(12) -0.0003(13)
C1 0.0135(18) 0.024(2) 0.0129(18) -0.0038(15) 0.0005(14) 0.0008(15)
Na1 0.0180(8) 0.0274(9) 0.0206(8) 0.0019(6) 0.0037(6) -0.0024(6)
O1 0.055(2) 0.0307(18) 0.0257(16) 0.0040(14) 0.0063(15) 0.0081(15)
N2 0.0113(15) 0.0264(18) 0.0138(15) -0.0011(13) -0.0006(12) 0.0012(13)
C2 0.0147(18) 0.025(2) 0.0117(18) -0.0036(15) 0.0031(14) -0.0006(15)
N3 0.0153(16) 0.0284(19) 0.0170(16) 0.0005(14) -0.0031(13) -0.0008(14)
C3 0.0127(18) 0.031(2) 0.0195(19) -0.0058(17) 0.0028(15) -0.0027(16)
C4 0.017(2) 0.043(3) 0.025(2) 0.0014(19) 0.0039(17) -0.0048(18)
N4 0.0139(16) 0.0294(19) 0.0154(16) 0.0040(14) -0.0015(12) 0.0028(14)
C5 0.016(2) 0.052(3) 0.037(3) 0.000(2) 0.0075(18) -0.011(2)
N5 0.0133(15) 0.0260(18) 0.0146(16) -0.0003(13) 0.0006(12) -0.0003(13)
N6 0.0113(15) 0.0304(19) 0.0177(16) -0.0010(14) 0.0000(12) -0.0016(13)
C6 0.0109(19) 0.052(3) 0.038(3) -0.002(2) -0.0003(18) -0.0032(19)
C7 0.013(2) 0.042(3) 0.031(2) -0.001(2) -0.0007(17) -0.0056(18)
N7 0.0145(16) 0.034(2) 0.0242(18) 0.0044(15) -0.0053(13) 0.0001(15)
C8 0.0117(18) 0.033(2) 0.020(2) -0.0039(17) -0.0005(15) -0.0004(16)
N8 0.0104(15) 0.035(2) 0.0165(16) 0.0041(15) 0.0005(12) -0.0016(14)
C9 0.0114(18) 0.028(2) 0.0185(19) -0.0047(16) -0.0022(14) -0.0023(16)
C10 0.0152(19) 0.035(2) 0.028(2) 0.0049(19) -0.0060(16) -0.0029(18)
C11 0.0197(10) 0.0409(12) 0.0280(11) 0.0118(9) -0.0085(8) -0.0009(9)
C12 0.0197(10) 0.0409(12) 0.0280(11) 0.0118(9) -0.0085(8) -0.0009(9)
C26 0.0197(10) 0.0410(12) 0.0280(11) 0.0118(9) -0.0085(8) -0.0009(9)
C27 0.0197(10) 0.0409(12) 0.0280(11) 0.0118(9) -0.0085(8) -0.0009(9)
C28 0.0197(10) 0.0410(12) 0.0280(11) 0.0118(9) -0.0085(8) -0.0009(9)
C29 0.0197(10) 0.0409(12) 0.0281(11) 0.0117(9) -0.0085(8) -0.0009(9)
C11A 0.0258(16) 0.0662(17) 0.0391(17) 0.0075(15) -0.0043(15) 0.0130(15)
C12A 0.0258(16) 0.0662(17) 0.0391(17) 0.0075(15) -0.0043(15) 0.0130(15)
C26A 0.0258(17) 0.0662(17) 0.0391(17) 0.0075(15) -0.0043(15) 0.0130(15)
C27A 0.0258(17) 0.0662(17) 0.0391(17) 0.0075(15) -0.0043(15) 0.0130(15)
C28A 0.0259(17) 0.0663(17) 0.0392(17) 0.0075(15) -0.0043(15) 0.0130(15)
C29A 0.0258(17) 0.0662(17) 0.0392(17) 0.0075(15) -0.0043(15) 0.0130(15)
C13 0.024(2) 0.029(2) 0.020(2) 0.0040(17) -0.0064(16) 0.0020(18)
C14 0.020(2) 0.035(2) 0.021(2) 0.0114(18) -0.0010(16) -0.0017(18)
C15 0.0162(19) 0.035(2) 0.0164(19) 0.0050(17) -0.0001(15) -0.0019(17)
C16 0.0137(19) 0.043(3) 0.024(2) 0.0104(19) 0.0007(16) -0.0009(18)
C20 0.0135(18) 0.030(2) 0.0109(17) -0.0018(15) 0.0007(14) -0.0005(16)
C19 0.0120(17) 0.027(2) 0.0113(17) -0.0016(15) 0.0007(14) -0.0004(15)
C18 0.0131(18) 0.032(2) 0.018(2) 0.0011(17) -0.0007(15) -0.0014(16)
C17 0.018(2) 0.043(3) 0.018(2) 0.0120(19) -0.0015(16) -0.0029(18)
C21 0.0138(19) 0.043(3) 0.0162(19) 0.0050(17) 0.0006(15) -0.0005(18)
C23 0.019(2) 0.043(3) 0.016(2) 0.0089(18) -0.0030(16) 0.0049(19)
C22 0.0104(18) 0.054(3) 0.022(2) 0.007(2) -0.0018(16) 0.0035(18)
C24 0.0175(19) 0.033(2) 0.0172(19) 0.0024(17) 0.0008(15) -0.0016(17)
C25 0.0131(18) 0.025(2) 0.0137(18) 0.0018(15) -0.0002(14) 0.0003(15)
C34 0.085(5) 0.058(4) 0.048(3) -0.023(3) -0.015(3) 0.022(4)
C33 0.015(2) 0.064(3) 0.026(2) 0.016(2) 0.0011(17) -0.006(2)
C32 0.023(2) 0.054(3) 0.025(2) 0.010(2) 0.0080(18) 0.001(2)
C31 0.030(2) 0.041(3) 0.036(3) 0.008(2) 0.001(2) -0.009(2)
C30 0.024(2) 0.060(3) 0.028(2) 0.019(2) 0.0010(19) -0.004(2)
C35 0.105(5) 0.054(4) 0.035(3) -0.007(3) 0.004(3) 0.033(4)
C36 0.043(3) 0.039(3) 0.033(3) 0.005(2) -0.001(2) 0.002(2)
C37 0.053(3) 0.047(3) 0.047(3) 0.012(3) 0.003(3) 0.002(3)

loop_
_atom_type_symbol
_atom_type_description
_atom_type_scat_dispersion_real
_atom_type_scat_dispersion_imag
_atom_type_scat_source
C C 0.0033 0.0016 ' International Tables Vol C Tables 4.2.6.8 and 6.1.1.4'
H H 0.0000 0.0000 ' International Tables Vol C Tables 4.2.6.8 and 6.1.1.4'
Co Co 0.3494 0.9721 ' International Tables Vol C Tables 4.2.6.8 and 6.1.1.4'
N N 0.0061 0.0033 ' International Tables Vol C Tables 4.2.6.8 and 6.1.1.4'
Na Na 0.0362 0.0249 ' International Tables Vol C Tables 4.2.6.8 and 6.1.1.4'
O O 0.0106 0.0060 ' International Tables Vol C Tables 4.2.6.8 and 6.1.1.4'

loop_
_geom_angle_atom_site_label_1
_geom_angle_atom_site_label_2
_geom_angle_atom_site_label_3
_geom_angle
_geom_angle_site_symmetry_1
_geom_angle_site_symmetry_3
N4 Co1 N3 92.52(14) . .
N4 Co1 N1 91.63(13) . .
N3 Co1 N1 175.80(14) . .
N4 Co1 N2 175.90(14) . .
N3 Co1 N2 91.52(14) . .
N1 Co1 N2 84.33(13) . .
N4 Co1 Na1 85.17(11) . 3_666
N3 Co1 Na1 120.07(11) . 3_666
N1 Co1 Na1 59.65(10) . 3_666
N2 Co1 Na1 93.38(10) . 3_666
C19 N1 C1 117.1(3) . .
C19 N1 Co1 128.7(3) . .
C1 N1 Co1 114.2(2) . .
C19 N1 Na1 91.5(2) . 3_666
C1 N1 Na1 96.3(2) . 3_666
Co1 N1 Na1 82.80(12) . 3_666
N5 C1 N1 126.3(3) . .
N5 C1 C2 120.2(3) . .
N1 C1 C2 113.5(3) . .
N5 C1 Na1 43.33(18) . .
N1 C1 Na1 167.6(2) . .
C2 C1 Na1 77.5(2) . .
O1 Na1 N5 107.47(13) . .
O1 Na1 N6 123.75(13) . .
N5 Na1 N6 71.79(11) . .
O1 Na1 N1 140.64(12) . 3_666
N5 Na1 N1 92.84(11) . 3_666
N6 Na1 N1 94.26(12) . 3_666
O1 Na1 C19 141.26(12) . 3_666
N5 Na1 C19 109.18(12) . 3_666
N6 Na1 C19 80.09(11) . 3_666
N1 Na1 C19 26.53(9) 3_666 3_666
O1 Na1 Co1 104.56(9) . 3_666
N5 Na1 Co1 99.30(9) . 3_666
N6 Na1 Co1 131.52(10) . 3_666
N1 Na1 Co1 37.55(7) 3_666 3_666
C19 Na1 Co1 57.42(7) 3_666 3_666
O1 Na1 C1 121.89(12) . .
N5 Na1 C1 23.32(10) . .
N6 Na1 C1 49.03(10) . .
N1 Na1 C1 89.53(10) 3_666 .
C19 Na1 C1 96.85(11) 3_666 .
Co1 Na1 C1 109.89(8) 3_666 .
C35 O1 C36 112.1(4) . .
C35 O1 Na1 119.7(3) . .
C36 O1 Na1 117.2(3) . .
C9 N2 C2 116.9(3) . .
C9 N2 Co1 128.8(3) . .
C2 N2 Co1 114.3(2) . .
N6 C2 N2 126.4(3) . .
N6 C2 C1 120.1(3) . .
N2 C2 C1 113.5(3) . .
C13 N3 C10 107.5(3) . .
C13 N3 Co1 128.1(3) . .
C10 N3 Co1 124.4(3) . .
N6 C3 C4 119.7(4) . .
N6 C3 C8 121.3(4) . .
C4 C3 C8 119.0(4) . .
C5 C4 C3 120.0(4) . .
C5 C4 H4 120.0 . .
C3 C4 H4 120.0 . .
C15 N4 C18 107.7(3) . .
C15 N4 Co1 128.2(3) . .
C18 N4 Co1 124.1(3) . .
C4 C5 C6 120.7(4) . .
C4 C5 H5 119.6 . .
C6 C5 H5 119.6 . .
C1 N5 C25 117.0(3) . .
C1 N5 Na1 113.3(2) . .
C25 N5 Na1 129.2(2) . .
C2 N6 C3 116.9(3) . .
C2 N6 Na1 112.6(2) . .
C3 N6 Na1 130.1(3) . .
C7 C6 C5 120.6(4) . .
C7 C6 H6 119.7 . .
C5 C6 H6 119.7 . .
C6 C7 C8 119.9(4) . .
C6 C7 H7 120.1 . .
C8 C7 H7 120.1 . .
C10 N7 C9 123.1(3) . .
C7 C8 C3 119.8(4) . .
C7 C8 C9 122.2(4) . .
C3 C8 C9 117.9(3) . .
C18 N8 C19 123.2(3) . .
N2 C9 N7 123.1(4) . .
N2 C9 C8 120.4(3) . .
N7 C9 C8 116.5(3) . .
N7 C10 N3 128.9(4) . .
N7 C10 C11 119.4(3) . .
N3 C10 C11 111.1(3) . .
N7 C10 C11A 115.4(3) . .
N3 C10 C11A 110.9(3) . .
C27 C11 C10 110.2(3) . .
C27 C11 C26 108.2(2) . .
C10 C11 C26 108.6(3) . .
C27 C11 C12 115.7(2) . .
C10 C11 C12 100.8(2) . .
C26 C11 C12 113.0(2) . .
C13 C12 C29 106.4(3) . .
C13 C12 C28 113.9(3) . .
C29 C12 C28 108.4(2) . .
C13 C12 C11 100.3(2) . .
C29 C12 C11 113.0(2) . .
C28 C12 C11 114.5(2) . .
C11 C26 H26A 109.5 . .
C11 C26 H26B 109.5 . .
H26A C26 H26B 109.5 . .
C11 C26 H26C 109.5 . .
H26A C26 H26C 109.5 . .
H26B C26 H26C 109.5 . .
C11 C27 H27A 109.5 . .
C11 C27 H27B 109.5 . .
H27A C27 H27B 109.5 . .
C11 C27 H27C 109.5 . .
H27A C27 H27C 109.5 . .
H27B C27 H27C 109.5 . .
C12 C28 H28A 109.5 . .
C12 C28 H28B 109.5 . .
H28A C28 H28B 109.5 . .
C12 C28 H28C 109.5 . .
H28A C28 H28C 109.5 . .
H28B C28 H28C 109.5 . .
C12 C29 H29A 109.5 . .
C12 C29 H29B 109.5 . .
H29A C29 H29B 109.5 . .
C12 C29 H29C 109.5 . .
H29A C29 H29C 109.5 . .
H29B C29 H29C 109.5 . .
C27A C11A C26A 108.2(2) . .
C27A C11A C12A 115.7(2) . .
C26A C11A C12A 113.0(2) . .
C27A C11A C10 114.9(3) . .
C26A C11A C10 109.1(3) . .
C12A C11A C10 95.5(2) . .
C29A C12A C28A 108.4(2) . .
C29A C12A C13 112.7(3) . .
C28A C12A C13 106.0(3) . .
C29A C12A C11A 113.0(2) . .
C28A C12A C11A 114.5(2) . .
C13 C12A C11A 102.0(2) . .
C11A C26A H26D 109.5 . .
C11A C26A H26E 109.5 . .
H26D C26A H26E 109.5 . .
C11A C26A H26F 109.5 . .
H26D C26A H26F 109.5 . .
H26E C26A H26F 109.5 . .
C11A C27A H27D 109.5 . .
C11A C27A H27E 109.5 . .
H27D C27A H27E 109.5 . .
C11A C27A H27F 109.5 . .
H27D C27A H27F 109.5 . .
H27E C27A H27F 109.5 . .
C12A C28A H28D 109.5 . .
C12A C28A H28E 109.5 . .
H28D C28A H28E 109.5 . .
C12A C28A H28F 109.5 . .
H28D C28A H28F 109.5 . .
H28E C28A H28F 109.5 . .
C12A C29A H29D 109.5 . .
C12A C29A H29E 109.5 . .
H29D C29A H29E 109.5 . .
C12A C29A H29F 109.5 . .
H29D C29A H29F 109.5 . .
H29E C29A H29F 109.5 . .
N3 C13 C14 123.4(4) . .
N3 C13 C12 113.1(3) . .
C14 C13 C12 123.4(4) . .
N3 C13 C12A 109.6(3) . .
C14 C13 C12A 126.9(4) . .
C13 C14 C15 124.2(4) . .
C13 C14 H14 117.9 . .
C15 C14 H14 117.9 . .
N4 C15 C14 123.5(4) . .
N4 C15 C16 112.7(3) . .
C14 C15 C16 123.7(4) . .
C15 C16 C30 114.5(3) . .
C15 C16 C31 107.1(4) . .
C30 C16 C31 108.3(4) . .
C15 C16 C17 100.5(3) . .
C30 C16 C17 114.7(4) . .
C31 C16 C17 111.4(4) . .
C21 C20 C25 119.8(3) . .
C21 C20 C19 122.5(3) . .
C25 C20 C19 117.7(3) . .
N8 C19 N1 123.3(3) . .
N8 C19 C20 116.5(3) . .
N1 C19 C20 120.2(3) . .
N8 C19 Na1 100.2(2) . 3_666
N1 C19 Na1 62.0(2) . 3_666
C20 C19 Na1 109.7(2) . 3_666
N8 C18 N4 128.6(4) . .
N8 C18 C17 120.3(3) . .
N4 C18 C17 110.9(3) . .
C18 C17 C33 113.1(3) . .
C18 C17 C32 106.1(4) . .
C33 C17 C32 108.1(4) . .
C18 C17 C16 101.4(3) . .
C33 C17 C16 115.7(4) . .
C32 C17 C16 112.1(3) . .
C22 C21 C20 120.4(4) . .
C22 C21 H21 119.8 . .
C20 C21 H21 119.8 . .
C24 C23 C22 120.2(4) . .
C24 C23 H23 119.9 . .
C22 C23 H23 119.9 . .
C21 C22 C23 120.2(4) . .
C21 C22 H22 119.9 . .
C23 C22 H22 119.9 . .
C23 C24 C25 121.1(4) . .
C23 C24 H24 119.5 . .
C25 C24 H24 119.5 . .
N5 C25 C24 120.0(3) . .
N5 C25 C20 121.7(3) . .
C24 C25 C20 118.3(3) . .
C35 C34 H34A 109.5 . .
C35 C34 H34B 109.5 . .
H34A C34 H34B 109.5 . .
C35 C34 H34C 109.5 . .
H34A C34 H34C 109.5 . .
H34B C34 H34C 109.5 . .
C17 C33 H33A 109.5 . .
C17 C33 H33B 109.5 . .
H33A C33 H33B 109.5 . .
C17 C33 H33C 109.5 . .
H33A C33 H33C 109.5 . .
H33B C33 H33C 109.5 . .
C17 C32 H32A 109.5 . .
C17 C32 H32B 109.5 . .
H32A C32 H32B 109.5 . .
C17 C32 H32C 109.5 . .
H32A C32 H32C 109.5 . .
H32B C32 H32C 109.5 . .
C16 C31 H31A 109.5 . .
C16 C31 H31B 109.5 . .
H31A C31 H31B 109.5 . .
C16 C31 H31C 109.5 . .
H31A C31 H31C 109.5 . .
H31B C31 H31C 109.5 . .
C16 C30 H30A 109.5 . .
C16 C30 H30B 109.5 . .
H30A C30 H30B 109.5 . .
C16 C30 H30C 109.5 . .
H30A C30 H30C 109.5 . .
H30B C30 H30C 109.5 . .
O1 C35 C34 108.5(5) . .
O1 C35 H35A 110.0 . .
C34 C35 H35A 110.0 . .
O1 C35 H35B 110.0 . .
C34 C35 H35B 110.0 . .
H35A C35 H35B 108.4 . .
O1 C36 C37 113.9(4) . .
O1 C36 H36A 108.8 . .
C37 C36 H36A 108.8 . .
O1 C36 H36B 108.8 . .
C37 C36 H36B 108.8 . .
H36A C36 H36B 107.7 . .
C36 C37 H37A 109.5 . .
C36 C37 H37B 109.5 . .
H37A C37 H37B 109.5 . .
C36 C37 H37C 109.5 . .
H37A C37 H37C 109.5 . .
H37B C37 H37C 109.5 . .

loop_
_geom_bond_atom_site_label_1
_geom_bond_atom_site_label_2
_geom_bond_distance
_geom_bond_site_symmetry_2
Co1 N4 1.868(3) .
Co1 N3 1.878(3) .
Co1 N1 1.890(3) .
Co1 N2 1.890(3) .
Co1 Na1 3.0765(16) 3_666
N1 C19 1.355(5) .
N1 C1 1.400(5) .
N1 Na1 2.676(4) 3_666
C1 N5 1.347(5) .
C1 C2 1.422(5) .
C1 Na1 3.125(4) .
Na1 O1 2.295(4) .
Na1 N5 2.335(3) .
Na1 N6 2.381(3) .
Na1 N1 2.676(4) 3_666
Na1 C19 3.031(4) 3_666
Na1 Co1 3.0765(16) 3_666
O1 C35 1.399(6) .
O1 C36 1.461(6) .
N2 C9 1.350(5) .
N2 C2 1.396(5) .
C2 N6 1.328(5) .
N3 C13 1.367(5) .
N3 C10 1.374(5) .
C3 N6 1.373(5) .
C3 C4 1.408(6) .
C3 C8 1.412(6) .
C4 C5 1.384(6) .
C4 H4 0.9500 .
N4 C15 1.361(5) .
N4 C18 1.394(5) .
C5 C6 1.390(7) .
C5 H5 0.9500 .
N5 C25 1.365(5) .
C6 C7 1.375(6) .
C6 H6 0.9500 .
C7 C8 1.411(5) .
C7 H7 0.9500 .
N7 C10 1.299(6) .
N7 C9 1.361(5) .
C8 C9 1.434(6) .
N8 C18 1.295(5) .
N8 C19 1.353(5) .
C10 C11 1.540(5) .
C10 C11A 1.562(5) .
C11 C27 1.533(4) .
C11 C26 1.550(4) .
C11 C12 1.556(3) .
C12 C13 1.518(5) .
C12 C29 1.519(3) .
C12 C28 1.544(3) .
C26 H26A 0.9800 .
C26 H26B 0.9800 .
C26 H26C 0.9800 .
C27 H27A 0.9800 .
C27 H27B 0.9800 .
C27 H27C 0.9800 .
C28 H28A 0.9800 .
C28 H28B 0.9800 .
C28 H28C 0.9800 .
C29 H29A 0.9800 .
C29 H29B 0.9800 .
C29 H29C 0.9800 .
C11A C27A 1.533(4) .
C11A C26A 1.550(4) .
C11A C12A 1.556(3) .
C12A C29A 1.519(3) .
C12A C28A 1.544(3) .
C12A C13 1.551(5) .
C26A H26D 0.9800 .
C26A H26E 0.9800 .
C26A H26F 0.9800 .
C27A H27D 0.9800 .
C27A H27E 0.9800 .
C27A H27F 0.9800 .
C28A H28D 0.9800 .
C28A H28E 0.9800 .
C28A H28F 0.9800 .
C29A H29D 0.9800 .
C29A H29E 0.9800 .
C29A H29F 0.9800 .
C13 C14 1.374(6) .
C14 C15 1.392(6) .
C14 H14 0.9500 .
C15 C16 1.523(5) .
C16 C30 1.524(6) .
C16 C31 1.531(7) .
C16 C17 1.555(6) .
C20 C21 1.398(5) .
C20 C25 1.421(5) .
C20 C19 1.455(5) .
C19 Na1 3.031(4) 3_666
C18 C17 1.520(5) .
C17 C33 1.521(6) .
C17 C32 1.542(7) .
C21 C22 1.387(6) .
C21 H21 0.9500 .
C23 C24 1.378(6) .
C23 C22 1.393(6) .
C23 H23 0.9500 .
C22 H22 0.9500 .
C24 C25 1.409(5) .
C24 H24 0.9500 .
C34 C35 1.482(8) .
C34 H34A 0.9800 .
C34 H34B 0.9800 .
C34 H34C 0.9800 .
C33 H33A 0.9800 .
C33 H33B 0.9800 .
C33 H33C 0.9800 .
C32 H32A 0.9800 .
C32 H32B 0.9800 .
C32 H32C 0.9800 .
C31 H31A 0.9800 .
C31 H31B 0.9800 .
C31 H31C 0.9800 .
C30 H30A 0.9800 .
C30 H30B 0.9800 .
C30 H30C 0.9800 .
C35 H35A 0.9900 .
C35 H35B 0.9900 .
C36 C37 1.463(7) .
C36 H36A 0.9900 .
C36 H36B 0.9900 .
C37 H37A 0.9800 .
C37 H37B 0.9800 .
C37 H37C 0.9800 .

loop_
_geom_torsion_atom_site_label_1
_geom_torsion_atom_site_label_2
_geom_torsion_atom_site_label_3
_geom_torsion_atom_site_label_4
_geom_torsion
_geom_torsion_site_symmetry_1
_geom_torsion_site_symmetry_4
N4 Co1 N1 C19 -2.7(3) . .
N2 Co1 N1 C19 176.6(3) . .
Na1 Co1 N1 C19 -86.1(3) 3_666 .
N4 Co1 N1 C1 177.1(3) . .
N2 Co1 N1 C1 -3.6(3) . .
Na1 Co1 N1 C1 93.7(3) 3_666 .
N4 Co1 N1 Na1 83.44(12) . 3_666
N2 Co1 N1 Na1 -97.28(12) . 3_666
C19 N1 C1 N5 2.1(6) . .
Co1 N1 C1 N5 -177.8(3) . .
Na1 N1 C1 N5 -92.9(4) 3_666 .
C19 N1 C1 C2 -176.5(3) . .
Co1 N1 C1 C2 3.7(4) . .
Na1 N1 C1 C2 88.6(3) 3_666 .
C19 N1 C1 Na1 32.5(14) . .
Co1 N1 C1 Na1 -147.4(11) . .
Na1 N1 C1 Na1 -62.5(12) 3_666 .
N3 Co1 N2 C9 3.0(4) . .
N1 Co1 N2 C9 -177.7(4) . .
Na1 Co1 N2 C9 123.3(3) 3_666 .
N3 Co1 N2 C2 -176.4(3) . .
N1 Co1 N2 C2 2.8(3) . .
Na1 Co1 N2 C2 -56.2(3) 3_666 .
C9 N2 C2 N6 -0.8(6) . .
Co1 N2 C2 N6 178.7(3) . .
C9 N2 C2 C1 178.9(3) . .
Co1 N2 C2 C1 -1.5(4) . .
N5 C1 C2 N6 -0.3(6) . .
N1 C1 C2 N6 178.4(3) . .
Na1 C1 C2 N6 -7.8(3) . .
N5 C1 C2 N2 180.0(3) . .
N1 C1 C2 N2 -1.4(5) . .
Na1 C1 C2 N2 172.5(3) . .
N4 Co1 N3 C13 -4.0(4) . .
N2 Co1 N3 C13 176.7(4) . .
Na1 Co1 N3 C13 81.9(4) 3_666 .
N4 Co1 N3 C10 175.4(4) . .
N2 Co1 N3 C10 -4.0(4) . .
Na1 Co1 N3 C10 -98.8(3) 3_666 .
N6 C3 C4 C5 -178.4(4) . .
C8 C3 C4 C5 0.8(7) . .
N3 Co1 N4 C15 3.6(4) . .
N1 Co1 N4 C15 -175.7(4) . .
Na1 Co1 N4 C15 -116.3(4) 3_666 .
N3 Co1 N4 C18 -173.7(3) . .
N1 Co1 N4 C18 7.0(3) . .
Na1 Co1 N4 C18 66.3(3) 3_666 .
C3 C4 C5 C6 -0.7(7) . .
N1 C1 N5 C25 -2.3(6) . .
C2 C1 N5 C25 176.2(4) . .
Na1 C1 N5 C25 -173.2(4) . .
N1 C1 N5 Na1 170.9(3) . .
C2 C1 N5 Na1 -10.6(4) . .
N2 C2 N6 C3 3.8(6) . .
C1 C2 N6 C3 -175.9(4) . .
N2 C2 N6 Na1 -169.5(3) . .
C1 C2 N6 Na1 10.8(5) . .
C4 C3 N6 C2 176.1(4) . .
C8 C3 N6 C2 -3.1(6) . .
C4 C3 N6 Na1 -12.0(6) . .
C8 C3 N6 Na1 168.8(3) . .
C4 C5 C6 C7 0.2(8) . .
C5 C6 C7 C8 0.2(7) . .
C6 C7 C8 C3 -0.1(7) . .
C6 C7 C8 C9 178.9(4) . .
N6 C3 C8 C7 178.8(4) . .
C4 C3 C8 C7 -0.4(6) . .
N6 C3 C8 C9 -0.3(6) . .
C4 C3 C8 C9 -179.5(4) . .
C2 N2 C9 N7 178.7(4) . .
Co1 N2 C9 N7 -0.8(6) . .
C2 N2 C9 C8 -2.8(5) . .
Co1 N2 C9 C8 177.7(3) . .
C10 N7 C9 N2 -1.7(7) . .
C10 N7 C9 C8 179.8(4) . .
C7 C8 C9 N2 -175.7(4) . .
C3 C8 C9 N2 3.3(6) . .
C7 C8 C9 N7 2.9(6) . .
C3 C8 C9 N7 -178.1(4) . .
C9 N7 C10 N3 0.4(8) . .
C9 N7 C10 C11 170.6(4) . .
C9 N7 C10 C11A -152.6(4) . .
C13 N3 C10 N7 -177.4(5) . .
Co1 N3 C10 N7 3.2(7) . .
C13 N3 C10 C11 11.7(5) . .
Co1 N3 C10 C11 -167.7(2) . .
C13 N3 C10 C11A -23.4(5) . .
Co1 N3 C10 C11A 157.2(2) . .
N7 C10 C11 C27 41.4(5) . .
N3 C10 C11 C27 -146.8(3) . .
N7 C10 C11 C26 -77.0(5) . .
N3 C10 C11 C26 94.8(4) . .
N7 C10 C11 C12 164.1(4) . .
N3 C10 C11 C12 -24.1(4) . .
C27 C11 C12 C13 143.6(3) . .
C10 C11 C12 C13 24.8(3) . .
C26 C11 C12 C13 -90.9(3) . .
C27 C11 C12 C29 30.7(3) . .
C10 C11 C12 C29 -88.1(3) . .
C26 C11 C12 C29 156.2(3) . .
C27 C11 C12 C28 -94.0(3) . .
C10 C11 C12 C28 147.2(3) . .
C26 C11 C12 C28 31.5(3) . .
N7 C10 C11A C27A 72.9(4) . .
N3 C10 C11A C27A -84.9(4) . .
N7 C10 C11A C26A -48.8(5) . .
N3 C10 C11A C26A 153.4(3) . .
N7 C10 C11A C12A -165.5(3) . .
N3 C10 C11A C12A 36.7(4) . .
C27A C11A C12A C29A -33.7(4) . .
C26A C11A C12A C29A 91.8(4) . .
C10 C11A C12A C29A -154.8(3) . .
C27A C11A C12A C28A -158.4(3) . .
C26A C11A C12A C28A -32.9(4) . .
C10 C11A C12A C28A 80.5(3) . .
C27A C11A C12A C13 87.6(3) . .
C26A C11A C12A C13 -146.9(3) . .
C10 C11A C12A C13 -33.5(3) . .
C10 N3 C13 C14 -177.0(4) . .
Co1 N3 C13 C14 2.4(6) . .
C10 N3 C13 C12 6.6(5) . .
Co1 N3 C13 C12 -174.0(2) . .
C10 N3 C13 C12A -1.5(4) . .
Co1 N3 C13 C12A 177.9(2) . .
C29 C12 C13 N3 96.8(4) . .
C28 C12 C13 N3 -143.9(3) . .
C11 C12 C13 N3 -21.1(4) . .
C29 C12 C13 C14 -79.6(5) . .
C28 C12 C13 C14 39.7(5) . .
C11 C12 C13 C14 162.5(4) . .
C29A C12A C13 N3 146.3(3) . .
C28A C12A C13 N3 -95.3(4) . .
C11A C12A C13 N3 24.8(4) . .
C29A C12A C13 C14 -38.4(5) . .
C28A C12A C13 C14 80.0(5) . .
C11A C12A C13 C14 -159.9(4) . .
N3 C13 C14 C15 1.0(7) . .
C12 C13 C14 C15 177.0(4) . .
C12A C13 C14 C15 -173.7(4) . .
C18 N4 C15 C14 175.9(4) . .
Co1 N4 C15 C14 -1.7(6) . .
C18 N4 C15 C16 -7.6(5) . .
Co1 N4 C15 C16 174.7(3) . .
C13 C14 C15 N4 -1.3(7) . .
C13 C14 C15 C16 -177.4(4) . .
N4 C15 C16 C30 144.7(4) . .
C14 C15 C16 C30 -38.9(6) . .
N4 C15 C16 C31 -95.2(4) . .
C14 C15 C16 C31 81.2(5) . .
N4 C15 C16 C17 21.2(5) . .
C14 C15 C16 C17 -162.3(4) . .
C18 N8 C19 N1 2.9(6) . .
C18 N8 C19 C20 -178.3(4) . .
C18 N8 C19 Na1 -60.1(4) . 3_666
C1 N1 C19 N8 178.5(4) . .
Co1 N1 C19 N8 -1.7(6) . .
Na1 N1 C19 N8 -83.7(4) 3_666 .
C1 N1 C19 C20 -0.2(5) . .
Co1 N1 C19 C20 179.6(3) . .
Na1 N1 C19 C20 97.6(3) 3_666 .
C1 N1 C19 Na1 -97.9(3) . 3_666
Co1 N1 C19 Na1 82.0(3) . 3_666
C21 C20 C19 N8 1.2(6) . .
C25 C20 C19 N8 -179.9(4) . .
C21 C20 C19 N1 -180.0(4) . .
C25 C20 C19 N1 -1.1(6) . .
C21 C20 C19 Na1 -111.7(4) . 3_666
C25 C20 C19 Na1 67.2(4) . 3_666
C19 N8 C18 N4 2.4(7) . .
C19 N8 C18 C17 -173.1(4) . .
C15 N4 C18 N8 173.9(4) . .
Co1 N4 C18 N8 -8.4(6) . .
C15 N4 C18 C17 -10.3(5) . .
Co1 N4 C18 C17 167.4(3) . .
N8 C18 C17 C33 -36.5(6) . .
N4 C18 C17 C33 147.3(4) . .
N8 C18 C17 C32 81.8(5) . .
N4 C18 C17 C32 -94.4(4) . .
N8 C18 C17 C16 -160.9(4) . .
N4 C18 C17 C16 22.8(5) . .
C15 C16 C17 C18 -24.4(4) . .
C30 C16 C17 C18 -147.7(4) . .
C31 C16 C17 C18 88.8(4) . .
C15 C16 C17 C33 -147.1(4) . .
C30 C16 C17 C33 89.6(5) . .
C31 C16 C17 C33 -34.0(5) . .
C15 C16 C17 C32 88.4(4) . .
C30 C16 C17 C32 -34.9(5) . .
C31 C16 C17 C32 -158.4(4) . .
C25 C20 C21 C22 -0.1(6) . .
C19 C20 C21 C22 178.8(4) . .
C20 C21 C22 C23 0.8(7) . .
C24 C23 C22 C21 -0.6(7) . .
C22 C23 C24 C25 -0.3(7) . .
C1 N5 C25 C24 -178.7(4) . .
Na1 N5 C25 C24 9.4(6) . .
C1 N5 C25 C20 0.7(6) . .
Na1 N5 C25 C20 -171.2(3) . .
C23 C24 C25 N5 -179.6(4) . .
C23 C24 C25 C20 1.0(6) . .
C21 C20 C25 N5 179.8(4) . .
C19 C20 C25 N5 0.9(6) . .
C21 C20 C25 C24 -0.8(6) . .
C19 C20 C25 C24 -179.7(4) . .
C36 O1 C35 C34 179.8(5) . .
Na1 O1 C35 C34 -37.2(8) . .
C35 O1 C36 C37 -71.9(6) . .
Na1 O1 C36 C37 144.0(4) . .
